data_4133823
loop_
_publ_author_name
'Sindt, Ammon J.'
'DeHaven, Baillie A.'
'Goodlett, Dustin W.'
'Hartel, Johannes O.'
'Ayare, Pooja J.'
'Du, Yong'
'Smith, Mark D.'
'Mehta, Anil K.'
'Brugh, Alexander M.'
'Forbes, Malcolm D. E.'
'Bowers, Clifford R.'
'Vannucci, Aaron K.'
'Shimizu, Linda S.'

_publ_section_title
;
 Guest Inclusion Modulates Concentration and Persistence of Photogenerated
 Radicals in Assembled Triphenylamine Macrocycles.
;
_journal_name_full 'Journal of the American Chemical Society'
_journal_paper_doi 10.1021/jacs.9b11518
_journal_year 2019
_chemical_formula_moiety 'C54 H60 N8 O2, 2(C1 H4 O1)'
_chemical_formula_sum 'C56 H68 N8 O4'
_chemical_formula_weight 917.18
_space_group_crystal_system triclinic
_space_group_IT_number 2
_space_group_name_Hall '-P 1'
_space_group_name_H-M_alt 'P -1'
_atom_sites_solution_hydrogens mixed
_atom_sites_solution_primary dual
_audit_creation_date 2018-01-29
_audit_creation_method
;
Olex2 1.2
(compiled 2017.08.10 svn.r3458 for OlexSys, GUI svn.r5381)
;
_cell_angle_alpha 63.821(4)
_cell_angle_beta 76.099(5)
_cell_angle_gamma 87.623(5)
_cell_formula_units_Z 1
_cell_length_a 9.4489(11)
_cell_length_b 12.1817(13)
_cell_length_c 12.3451(14)
_cell_measurement_reflns_used 9916
_cell_measurement_temperature 100(2)
_cell_measurement_theta_max 28.31
_cell_measurement_theta_min 2.23
_cell_volume 1234.5(2)
_computing_cell_refinement 'SAINT v8.37A (Bruker, 2015)'
_computing_data_collection 'Bruker APEX3 v2016.5-0 (Bruker, 2016)'
_computing_data_reduction 'SAINT v8.37A (Bruker, 2015)'
_computing_molecular_graphics 'Olex2 (Dolomanov et al., 2009)'
_computing_publication_material 'Olex2 (Dolomanov et al., 2009)'
_computing_structure_refinement 'XL (Sheldrick, 2008)'
_computing_structure_solution 'XT (Sheldrick, 2015)'
_diffrn_ambient_temperature 100(2)
_diffrn_detector 'Bruker PHOTON-100 area detector'
_diffrn_detector_area_resol_mean 10.4
_diffrn_detector_type 'CMOS area detector'
_diffrn_measured_fraction_theta_full 0.998
_diffrn_measured_fraction_theta_max 0.998
_diffrn_measurement_device 'three-circle diffractometer'
_diffrn_measurement_device_type 'Bruker D8 QUEST'
_diffrn_measurement_method '\w and \f scans'
_diffrn_radiation_monochromator 'mirror optics'
_diffrn_radiation_probe x-ray
_diffrn_radiation_type MoK\a
_diffrn_radiation_wavelength 0.71073
_diffrn_reflns_av_R_equivalents 0.0432
_diffrn_reflns_av_unetI/netI 0.0373
_diffrn_reflns_Laue_measured_fraction_full 0.998
_diffrn_reflns_Laue_measured_fraction_max 0.998
_diffrn_reflns_limit_h_max 12
_diffrn_reflns_limit_h_min -12
_diffrn_reflns_limit_k_max 16
_diffrn_reflns_limit_k_min -16
_diffrn_reflns_limit_l_max 16
_diffrn_reflns_limit_l_min -16
_diffrn_reflns_number 34422
_diffrn_reflns_point_group_measured_fraction_full 0.998
_diffrn_reflns_point_group_measured_fraction_max 0.998
_diffrn_reflns_theta_full 28.359
_diffrn_reflns_theta_max 28.359
_diffrn_reflns_theta_min 2.227
_diffrn_source 'microfocus sealed X-ray tube'
_diffrn_source_type 'Incoatec I\ms'
_diffrn_standards_number 0
_exptl_absorpt_coefficient_mu 0.079
_exptl_absorpt_correction_T_max 0.7457
_exptl_absorpt_correction_T_min 0.7115
_exptl_absorpt_correction_type multi-scan
_exptl_absorpt_process_details
;
SADABS-2016/2 (Bruker,2016/2) was used for absorption correction.
wR2(int) was 0.1287 before and 0.0532 after correction.
The Ratio of minimum to maximum transmission is 0.9541.
The \l/2 correction factor is Not present.
;
_exptl_crystal_colour colourless
_exptl_crystal_colour_primary colourless
_exptl_crystal_density_diffrn 1.234
_exptl_crystal_description irregular
_exptl_crystal_F_000 492
_exptl_crystal_size_max 0.56
_exptl_crystal_size_mid 0.48
_exptl_crystal_size_min 0.42
_refine_diff_density_max 0.269
_refine_diff_density_min -0.220
_refine_diff_density_rms 0.042
_refine_ls_extinction_coef 0.028(2)
_refine_ls_extinction_expression Fc^*^=kFc[1+0.001xFc^2^\l^3^/sin(2\q)]^-1/4^
_refine_ls_extinction_method 'SHELXL-2018/1 (Sheldrick 2018)'
_refine_ls_goodness_of_fit_ref 1.026
_refine_ls_hydrogen_treatment constr
_refine_ls_matrix_type full
_refine_ls_number_parameters 343
_refine_ls_number_reflns 6165
_refine_ls_number_restraints 4
_refine_ls_restrained_S_all 1.026
_refine_ls_R_factor_all 0.0664
_refine_ls_R_factor_gt 0.0419
_refine_ls_shift/su_max 0.000
_refine_ls_shift/su_mean 0.000
_refine_ls_structure_factor_coef Fsqd
_refine_ls_weighting_details 'w=1/[\s^2^(Fo^2^)+(0.0417P)^2^+0.3942P] where P=(Fo^2^+2Fc^2^)/3'
_refine_ls_weighting_scheme calc
_refine_ls_wR_factor_gt 0.0926
_refine_ls_wR_factor_ref 0.1026
_reflns_Friedel_coverage 0.000
_reflns_number_gt 4559
_reflns_number_total 6165
_reflns_threshold_expression 'I > 2\s(I)'
_cod_data_source_file ja9b11518_si_006.cif
_cod_data_source_block nph3pmc_2
_cod_database_code 4133823
_shelx_shelxl_version_number 2018/1
_shelx_space_group_comment
;
The symmetry employed for this shelxl refinement is uniquely defined
by the following loop, which should always be used as a source of
symmetry information in preference to the above space-group names.
They are only intended as comments.
;
_shelx_estimated_absorpt_t_max 0.968
_shelx_estimated_absorpt_t_min 0.957
_olex2_refinement_description
;
1. Fixed Uiso
 At 1.2 times of:
  All C(H) groups, All C(H,H) groups
 At 1.5 times of:
  All C(H,H,H) groups, All O(H) groups
2. Restrained distances
 O1S-C1S = O2S-C2S = O3S-C3S
 1.45 with sigma of 0.02
3. Uiso/Uaniso restraints and constraints
Uanis(C3S) = Uanis(C1S) = Uanis(C2S)
4. Others
 1*[Sof(O1S)+Sof(H1S)+Sof(C1S)+Sof(H1SA)+Sof(H1SB)+Sof(H1SC)]+1*[Sof(O2S)+
 Sof(H2S)+Sof(C2S)+Sof(H2SA)+Sof(H2SB)+Sof(H2SC)]+1*[Sof(O3S)+Sof(H3S)+Sof(C3S)+
 Sof(H3SA)+Sof(H3SB)+Sof(H3SC)]=1 with esd of 0.0001
 Sof(O1S)=Sof(H1S)=Sof(C1S)=Sof(H1SA)=Sof(H1SB)=Sof(H1SC)=FVAR(1)
 Sof(O2S)=Sof(H2S)=Sof(C2S)=Sof(H2SA)=Sof(H2SB)=Sof(H2SC)=FVAR(2)
 Sof(O3S)=Sof(H3S)=Sof(C3S)=Sof(H3SA)=Sof(H3SB)=Sof(H3SC)=FVAR(3)
5.a Riding coordinates:
 O3S(H3S)
5.b Secondary CH2 refined with riding coordinates:
 C2(H2A,H2B), C3(H3A,H3B), C4(H4A,H4B), C23(H23A,H23B)
5.c Aromatic/amide H refined with riding coordinates:
 C6(H6), C7(H7), C9(H9), C10(H10), C12(H12), C13(H13), C14(H14), C15(H15),
 C16(H16), C18(H18), C19(H19), C21(H21), C22(H22)
5.d Idealised Me refined as rotating group:
 C25(H25A,H25B,H25C), C26(H26A,H26B,H26C), C27(H27A,H27B,H27C), C1S(H1SA,H1SB,
 H1SC), C2S(H2SA,H2SB,H2SC), C3S(H3SA,H3SB,H3SC)
5.e Idealised tetrahedral OH refined as rotating group:
 O1S(H1S), O2S(H2S)
;
_olex2_submission_special_instructions 'No special instructions were received'

loop_
_space_group_symop_operation_xyz
'x, y, z'
'-x, -y, -z'

loop_
_atom_site_label
_atom_site_type_symbol
_atom_site_fract_x
_atom_site_fract_y
_atom_site_fract_z
_atom_site_U_iso_or_equiv
_atom_site_adp_type
_atom_site_occupancy
_atom_site_site_symmetry_order
_atom_site_calc_flag
_atom_site_refinement_flags_posn
_atom_site_refinement_flags_occupancy
_atom_site_disorder_assembly
_atom_site_disorder_group
O1 O 0.65331(10) 0.07117(8) 0.25223(8) 0.0260(2) Uani 1 1 d . . . .
N1 N 0.40968(12) 0.07501(9) 0.26112(9) 0.0201(2) Uani 1 1 d . . . .
N2 N 0.50807(11) 0.15431(9) 0.36815(9) 0.0188(2) Uani 1 1 d . . . .
N3 N 0.26052(11) 0.19734(9) 0.35005(9) 0.0193(2) Uani 1 1 d . . . .
N4 N 0.75371(11) 0.68544(9) 0.25689(9) 0.0199(2) Uani 1 1 d . . . .
C1 C 0.52994(13) 0.09803(10) 0.29224(11) 0.0181(2) Uani 1 1 d . . . .
C2 C 0.26133(14) 0.10278(11) 0.31056(12) 0.0212(3) Uani 1 1 d . . . .
H2A H 0.206498 0.128198 0.245315 0.025 Uiso 1 1 calc R . . .
H2B H 0.209690 0.027092 0.382121 0.025 Uiso 1 1 calc R . . .
C3 C 0.35951(13) 0.16915(11) 0.42877(11) 0.0196(3) Uani 1 1 d . . . .
H3A H 0.321897 0.092474 0.505408 0.024 Uiso 1 1 calc R . . .
H3B H 0.363313 0.235739 0.453588 0.024 Uiso 1 1 calc R . . .
C4 C 0.62673(14) 0.17387(11) 0.41602(12) 0.0222(3) Uani 1 1 d . . . .
H4A H 0.715529 0.139383 0.385596 0.027 Uiso 1 1 calc R . . .
H4B H 0.599401 0.129796 0.508151 0.027 Uiso 1 1 calc R . . .
C5 C 0.66022(13) 0.30838(10) 0.37585(11) 0.0186(3) Uani 1 1 d . . . .
C6 C 0.63537(13) 0.35677(11) 0.46085(11) 0.0197(3) Uani 1 1 d . . . .
H6 H 0.597000 0.304399 0.546868 0.024 Uiso 1 1 calc R . . .
C7 C 0.66594(13) 0.48117(11) 0.42176(11) 0.0192(3) Uani 1 1 d . . . .
H7 H 0.648742 0.513190 0.480984 0.023 Uiso 1 1 calc R . . .
C8 C 0.72145(13) 0.55830(10) 0.29645(11) 0.0178(2) Uani 1 1 d . . . .
C9 C 0.74584(14) 0.51041(11) 0.21046(11) 0.0201(3) Uani 1 1 d . . . .
H9 H 0.783163 0.562847 0.124308 0.024 Uiso 1 1 calc R . . .
C10 C 0.71579(14) 0.38665(11) 0.25033(11) 0.0208(3) Uani 1 1 d . . . .
H10 H 0.733355 0.354585 0.191128 0.025 Uiso 1 1 calc R . . .
C11 C 0.85870(13) 0.72009(11) 0.30293(11) 0.0175(2) Uani 1 1 d . . . .
C12 C 0.85545(14) 0.83296(11) 0.30698(11) 0.0198(3) Uani 1 1 d . . . .
H12 H 0.783890 0.887699 0.277232 0.024 Uiso 1 1 calc R . . .
C13 C 0.95730(14) 0.86482(12) 0.35469(12) 0.0233(3) Uani 1 1 d . . . .
H13 H 0.955164 0.941819 0.356961 0.028 Uiso 1 1 calc R . . .
C14 C 1.06205(14) 0.78581(12) 0.39904(12) 0.0250(3) Uani 1 1 d . . . .
H14 H 1.130378 0.807754 0.432718 0.030 Uiso 1 1 calc R . . .
C15 C 1.06588(14) 0.67486(12) 0.39369(12) 0.0238(3) Uani 1 1 d . . . .
H15 H 1.138038 0.620665 0.423083 0.029 Uiso 1 1 calc R . . .
C16 C 0.96556(13) 0.64170(11) 0.34587(11) 0.0198(3) Uani 1 1 d . . . .
H16 H 0.969644 0.565258 0.342342 0.024 Uiso 1 1 calc R . . .
C17 C 0.70915(13) 0.77015(10) 0.14984(11) 0.0181(2) Uani 1 1 d . . . .
C18 C 0.80135(14) 0.86861(11) 0.05514(11) 0.0221(3) Uani 1 1 d . . . .
H18 H 0.894705 0.884595 0.063501 0.027 Uiso 1 1 calc R . . .
C19 C 0.75679(15) 0.94392(11) -0.05215(12) 0.0230(3) Uani 1 1 d . . . .
H19 H 0.819943 1.011905 -0.116046 0.028 Uiso 1 1 calc R . . .
C20 C 0.62221(14) 0.92168(11) -0.06756(11) 0.0207(3) Uani 1 1 d . . . .
C21 C 0.52812(14) 0.82570(11) 0.02947(12) 0.0219(3) Uani 1 1 d . . . .
H21 H 0.433912 0.811138 0.021673 0.026 Uiso 1 1 calc R . . .
C22 C 0.57039(14) 0.75097(11) 0.13755(11) 0.0201(3) Uani 1 1 d . . . .
H22 H 0.504537 0.686345 0.203623 0.024 Uiso 1 1 calc R . . .
C23 C 0.58026(16) 0.99532(11) -0.18917(12) 0.0239(3) Uani 1 1 d . . . .
H23A H 0.478973 1.019224 -0.171828 0.029 Uiso 1 1 calc R . . .
H23B H 0.645790 1.071264 -0.239040 0.029 Uiso 1 1 calc R . . .
C24 C 0.25568(14) 0.32675(11) 0.25575(12) 0.0220(3) Uani 1 1 d . . . .
C25 C 0.37189(16) 0.36417(12) 0.13309(12) 0.0285(3) Uani 1 1 d . . . .
H25A H 0.469217 0.354250 0.149534 0.043 Uiso 1 1 calc GR . . .
H25B H 0.364212 0.450129 0.076822 0.043 Uiso 1 1 calc GR . . .
H25C H 0.356685 0.312095 0.094328 0.043 Uiso 1 1 calc GR . . .
C26 C 0.10324(16) 0.33799(13) 0.23166(14) 0.0331(3) Uani 1 1 d . . . .
H26A H 0.088151 0.281907 0.197272 0.050 Uiso 1 1 calc GR . . .
H26B H 0.094355 0.422428 0.172158 0.050 Uiso 1 1 calc GR . . .
H26C H 0.029469 0.316850 0.310096 0.050 Uiso 1 1 calc GR . . .
C27 C 0.27419(16) 0.41424(12) 0.31128(13) 0.0268(3) Uani 1 1 d . . . .
H27A H 0.207502 0.385367 0.394256 0.040 Uiso 1 1 calc GR . . .
H27B H 0.251647 0.496778 0.257173 0.040 Uiso 1 1 calc GR . . .
H27C H 0.375234 0.416472 0.317871 0.040 Uiso 1 1 calc GR . . .
O1S O 0.8998(2) 0.2084(2) 0.10132(18) 0.0430(6) Uani 0.577(2) 1 d D P A 1
H1S H 0.827008 0.160641 0.151381 0.065 Uiso 0.577(2) 1 calc GR P A 1
C1S C 0.8696(16) 0.2746(9) -0.0181(11) 0.0351(15) Uani 0.577(2) 1 d D P A 1
H1SA H 0.955386 0.328855 -0.076966 0.053 Uiso 0.577(2) 1 calc GR P A 1
H1SB H 0.786046 0.323667 -0.011326 0.053 Uiso 0.577(2) 1 calc GR P A 1
H1SC H 0.846487 0.216656 -0.047812 0.053 Uiso 0.577(2) 1 calc GR P A 1
O2S O 0.8350(3) 0.1691(3) 0.0114(3) 0.0317(8) Uani 0.346(2) 1 d D P B 2
H2S H 0.781929 0.130800 0.083951 0.047 Uiso 0.346(2) 1 calc GR P B 2
C2S C 0.869(3) 0.2946(16) -0.013(2) 0.0351(15) Uani 0.346(2) 1 d D P B 2
H2SA H 0.921491 0.341902 -0.100066 0.053 Uiso 0.346(2) 1 calc GR P B 2
H2SB H 0.931281 0.293902 0.041092 0.053 Uiso 0.346(2) 1 calc GR P B 2
H2SC H 0.778690 0.332292 0.005270 0.053 Uiso 0.346(2) 1 calc GR P B 2
O3S O 0.7603(18) 0.2887(15) 0.026(2) 0.054(5) Uani 0.077(2) 1 d D P C 3
H3S H 0.700822 0.233728 0.085908 0.081 Uiso 0.077(2) 1 d R P C 3
C3S C 0.887(3) 0.235(3) -0.012(3) 0.0351(15) Uani 0.077(2) 1 d D P C 3
H3SA H 0.875261 0.215787 -0.078566 0.053 Uiso 0.077(2) 1 calc GR P C 3
H3SB H 0.899470 0.159566 0.059228 0.053 Uiso 0.077(2) 1 calc GR P C 3
H3SC H 0.972406 0.292735 -0.042289 0.053 Uiso 0.077(2) 1 calc GR P C 3

loop_
_atom_site_aniso_label
_atom_site_aniso_U_11
_atom_site_aniso_U_22
_atom_site_aniso_U_33
_atom_site_aniso_U_23
_atom_site_aniso_U_13
_atom_site_aniso_U_12
O1 0.0262(5) 0.0248(5) 0.0260(5) -0.0105(4) -0.0073(4) 0.0088(4)
N1 0.0269(6) 0.0185(5) 0.0212(5) -0.0115(4) -0.0122(4) 0.0063(4)
N2 0.0205(5) 0.0175(5) 0.0222(5) -0.0100(4) -0.0095(4) 0.0024(4)
N3 0.0220(5) 0.0173(5) 0.0204(5) -0.0088(4) -0.0082(4) 0.0034(4)
N4 0.0261(6) 0.0139(5) 0.0226(5) -0.0065(4) -0.0142(4) 0.0022(4)
C1 0.0248(7) 0.0110(5) 0.0154(6) -0.0019(5) -0.0081(5) 0.0032(5)
C2 0.0235(7) 0.0192(6) 0.0246(6) -0.0106(5) -0.0106(5) 0.0020(5)
C3 0.0236(7) 0.0177(6) 0.0190(6) -0.0084(5) -0.0076(5) 0.0024(5)
C4 0.0268(7) 0.0166(6) 0.0258(6) -0.0075(5) -0.0152(5) 0.0026(5)
C5 0.0180(6) 0.0154(6) 0.0247(6) -0.0076(5) -0.0124(5) 0.0032(4)
C6 0.0211(6) 0.0201(6) 0.0172(6) -0.0055(5) -0.0088(5) 0.0005(5)
C7 0.0215(6) 0.0203(6) 0.0201(6) -0.0108(5) -0.0090(5) 0.0030(5)
C8 0.0183(6) 0.0154(6) 0.0218(6) -0.0078(5) -0.0101(5) 0.0031(4)
C9 0.0233(6) 0.0188(6) 0.0175(6) -0.0066(5) -0.0065(5) 0.0011(5)
C10 0.0242(7) 0.0203(6) 0.0230(6) -0.0129(5) -0.0089(5) 0.0044(5)
C11 0.0191(6) 0.0183(6) 0.0146(5) -0.0061(5) -0.0053(5) 0.0000(5)
C12 0.0216(6) 0.0181(6) 0.0205(6) -0.0084(5) -0.0071(5) 0.0026(5)
C13 0.0267(7) 0.0205(6) 0.0240(6) -0.0112(5) -0.0051(5) -0.0021(5)
C14 0.0248(7) 0.0273(7) 0.0236(6) -0.0094(6) -0.0099(5) -0.0051(5)
C15 0.0208(7) 0.0233(6) 0.0246(6) -0.0058(5) -0.0108(5) 0.0021(5)
C16 0.0213(6) 0.0177(6) 0.0205(6) -0.0077(5) -0.0072(5) 0.0024(5)
C17 0.0235(6) 0.0159(6) 0.0189(6) -0.0090(5) -0.0105(5) 0.0062(5)
C18 0.0237(7) 0.0209(6) 0.0236(6) -0.0090(5) -0.0106(5) 0.0018(5)
C19 0.0311(7) 0.0180(6) 0.0199(6) -0.0074(5) -0.0080(5) 0.0006(5)
C20 0.0305(7) 0.0175(6) 0.0219(6) -0.0126(5) -0.0139(5) 0.0094(5)
C21 0.0229(6) 0.0242(6) 0.0272(7) -0.0160(6) -0.0134(5) 0.0074(5)
C22 0.0228(7) 0.0183(6) 0.0213(6) -0.0097(5) -0.0076(5) 0.0020(5)
C23 0.0378(8) 0.0187(6) 0.0233(6) -0.0123(5) -0.0169(6) 0.0100(5)
C24 0.0242(7) 0.0181(6) 0.0235(6) -0.0079(5) -0.0089(5) 0.0060(5)
C25 0.0351(8) 0.0215(7) 0.0236(7) -0.0062(6) -0.0067(6) 0.0076(6)
C26 0.0309(8) 0.0309(7) 0.0398(8) -0.0135(7) -0.0186(7) 0.0101(6)
C27 0.0331(8) 0.0199(6) 0.0287(7) -0.0118(6) -0.0089(6) 0.0070(5)
O1S 0.0308(11) 0.0556(13) 0.0411(11) -0.0236(10) -0.0003(8) -0.0068(9)
C1S 0.0377(11) 0.029(4) 0.0360(15) -0.017(2) 0.0013(10) 0.000(3)
O2S 0.0284(17) 0.0264(17) 0.0339(17) -0.0113(13) 0.0005(13) -0.0055(13)
C2S 0.0377(11) 0.029(4) 0.0360(15) -0.017(2) 0.0013(10) 0.000(3)
O3S 0.038(10) 0.049(10) 0.088(14) -0.046(10) -0.007(9) 0.002(7)
C3S 0.0377(11) 0.029(4) 0.0360(15) -0.017(2) 0.0013(10) 0.000(3)

loop_
_atom_type_symbol
_atom_type_description
_atom_type_scat_dispersion_real
_atom_type_scat_dispersion_imag
_atom_type_scat_source
C C 0.0033 0.0016 'International Tables Vol C Tables 4.2.6.8 and 6.1.1.4'
H H 0.0000 0.0000 'International Tables Vol C Tables 4.2.6.8 and 6.1.1.4'
N N 0.0061 0.0033 'International Tables Vol C Tables 4.2.6.8 and 6.1.1.4'
O O 0.0106 0.0060 'International Tables Vol C Tables 4.2.6.8 and 6.1.1.4'

loop_
_geom_angle_atom_site_label_1
_geom_angle_atom_site_label_2
_geom_angle_atom_site_label_3
_geom_angle
_geom_angle_site_symmetry_1
_geom_angle_site_symmetry_3
C1 N1 C2 122.99(10) . .
C1 N1 C23 120.11(10) . 2_665
C23 N1 C2 116.38(10) 2_665 .
C1 N2 C3 120.74(10) . .
C1 N2 C4 120.76(10) . .
C4 N2 C3 116.80(10) . .
C2 N3 C24 117.45(10) . .
C3 N3 C2 108.25(9) . .
C3 N3 C24 120.02(10) . .
C11 N4 C8 118.76(9) . .
C11 N4 C17 121.76(10) . .
C17 N4 C8 117.32(9) . .
O1 C1 N1 122.09(11) . .
O1 C1 N2 121.74(11) . .
N1 C1 N2 116.16(11) . .
N1 C2 H2A 108.8 . .
N1 C2 H2B 108.8 . .
N3 C2 N1 113.59(10) . .
N3 C2 H2A 108.8 . .
N3 C2 H2B 108.8 . .
H2A C2 H2B 107.7 . .
N2 C3 H3A 109.0 . .
N2 C3 H3B 109.0 . .
N3 C3 N2 112.82(10) . .
N3 C3 H3A 109.0 . .
N3 C3 H3B 109.0 . .
H3A C3 H3B 107.8 . .
N2 C4 H4A 109.3 . .
N2 C4 H4B 109.3 . .
N2 C4 C5 111.79(10) . .
H4A C4 H4B 107.9 . .
C5 C4 H4A 109.3 . .
C5 C4 H4B 109.3 . .
C6 C5 C4 121.72(11) . .
C6 C5 C10 118.72(11) . .
C10 C5 C4 119.56(11) . .
C5 C6 H6 119.6 . .
C5 C6 C7 120.80(11) . .
C7 C6 H6 119.6 . .
C6 C7 H7 120.0 . .
C8 C7 C6 119.99(11) . .
C8 C7 H7 120.0 . .
C7 C8 N4 119.83(10) . .
C7 C8 C9 119.50(11) . .
C9 C8 N4 120.67(11) . .
C8 C9 H9 120.0 . .
C10 C9 C8 120.04(11) . .
C10 C9 H9 120.0 . .
C5 C10 H10 119.5 . .
C9 C10 C5 120.95(11) . .
C9 C10 H10 119.5 . .
C12 C11 N4 120.27(11) . .
C16 C11 N4 120.52(11) . .
C16 C11 C12 119.21(11) . .
C11 C12 H12 120.2 . .
C13 C12 C11 119.70(11) . .
C13 C12 H12 120.2 . .
C12 C13 H13 119.5 . .
C14 C13 C12 120.92(12) . .
C14 C13 H13 119.5 . .
C13 C14 H14 120.4 . .
C15 C14 C13 119.21(11) . .
C15 C14 H14 120.4 . .
C14 C15 H15 119.7 . .
C14 C15 C16 120.69(12) . .
C16 C15 H15 119.7 . .
C11 C16 H16 119.9 . .
C15 C16 C11 120.25(11) . .
C15 C16 H16 119.9 . .
C18 C17 N4 121.95(11) . .
C18 C17 C22 119.11(11) . .
C22 C17 N4 118.90(11) . .
C17 C18 H18 120.1 . .
C17 C18 C19 119.86(12) . .
C19 C18 H18 120.1 . .
C18 C19 H19 119.4 . .
C20 C19 C18 121.27(12) . .
C20 C19 H19 119.4 . .
C19 C20 C21 118.59(11) . .
C19 C20 C23 121.23(12) . .
C21 C20 C23 120.11(11) . .
C20 C21 H21 119.7 . .
C22 C21 C20 120.65(11) . .
C22 C21 H21 119.7 . .
C17 C22 H22 119.8 . .
C21 C22 C17 120.39(12) . .
C21 C22 H22 119.8 . .
N1 C23 C20 111.44(10) 2_665 .
N1 C23 H23A 109.3 2_665 .
N1 C23 H23B 109.3 2_665 .
C20 C23 H23A 109.3 . .
C20 C23 H23B 109.3 . .
H23A C23 H23B 108.0 . .
N3 C24 C25 113.79(10) . .
N3 C24 C26 106.83(10) . .
N3 C24 C27 109.23(10) . .
C25 C24 C27 109.03(11) . .
C26 C24 C25 109.89(11) . .
C26 C24 C27 107.90(11) . .
C24 C25 H25A 109.5 . .
C24 C25 H25B 109.5 . .
C24 C25 H25C 109.5 . .
H25A C25 H25B 109.5 . .
H25A C25 H25C 109.5 . .
H25B C25 H25C 109.5 . .
C24 C26 H26A 109.5 . .
C24 C26 H26B 109.5 . .
C24 C26 H26C 109.5 . .
H26A C26 H26B 109.5 . .
H26A C26 H26C 109.5 . .
H26B C26 H26C 109.5 . .
C24 C27 H27A 109.5 . .
C24 C27 H27B 109.5 . .
C24 C27 H27C 109.5 . .
H27A C27 H27B 109.5 . .
H27A C27 H27C 109.5 . .
H27B C27 H27C 109.5 . .
C1S O1S H1S 109.5 . .
O1S C1S H1SA 109.5 . .
O1S C1S H1SB 109.5 . .
O1S C1S H1SC 109.5 . .
H1SA C1S H1SB 109.5 . .
H1SA C1S H1SC 109.5 . .
H1SB C1S H1SC 109.5 . .
C2S O2S H2S 109.5 . .
O2S C2S H2SA 109.5 . .
O2S C2S H2SB 109.5 . .
O2S C2S H2SC 109.5 . .
H2SA C2S H2SB 109.5 . .
H2SA C2S H2SC 109.5 . .
H2SB C2S H2SC 109.5 . .
C3S O3S H3S 109.5 . .
O3S C3S H3SA 109.5 . .
O3S C3S H3SB 109.5 . .
O3S C3S H3SC 109.5 . .
H3SA C3S H3SB 109.5 . .
H3SA C3S H3SC 109.5 . .
H3SB C3S H3SC 109.5 . .

loop_
_geom_bond_atom_site_label_1
_geom_bond_atom_site_label_2
_geom_bond_distance
_geom_bond_site_symmetry_2
O1 C1 1.2426(15) .
N1 C1 1.3597(15) .
N1 C2 1.4777(16) .
N1 C23 1.4684(15) 2_665
N2 C1 1.3614(15) .
N2 C3 1.4685(16) .
N2 C4 1.4588(15) .
N3 C2 1.4344(15) .
N3 C3 1.4328(15) .
N3 C24 1.4976(15) .
N4 C8 1.4249(15) .
N4 C11 1.4152(15) .
N4 C17 1.4201(15) .
C2 H2A 0.9900 .
C2 H2B 0.9900 .
C3 H3A 0.9900 .
C3 H3B 0.9900 .
C4 H4A 0.9900 .
C4 H4B 0.9900 .
C4 C5 1.5105(16) .
C5 C6 1.3856(17) .
C5 C10 1.3902(17) .
C6 H6 0.9500 .
C6 C7 1.3916(17) .
C7 H7 0.9500 .
C7 C8 1.3854(17) .
C8 C9 1.3923(17) .
C9 H9 0.9500 .
C9 C10 1.3818(17) .
C10 H10 0.9500 .
C11 C12 1.3965(17) .
C11 C16 1.3939(17) .
C12 H12 0.9500 .
C12 C13 1.3887(17) .
C13 H13 0.9500 .
C13 C14 1.3865(19) .
C14 H14 0.9500 .
C14 C15 1.3806(18) .
C15 H15 0.9500 .
C15 C16 1.3861(17) .
C16 H16 0.9500 .
C17 C18 1.3872(18) .
C17 C22 1.3960(17) .
C18 H18 0.9500 .
C18 C19 1.3917(17) .
C19 H19 0.9500 .
C19 C20 1.3845(18) .
C20 C21 1.3896(18) .
C20 C23 1.5113(16) .
C21 H21 0.9500 .
C21 C22 1.3866(17) .
C22 H22 0.9500 .
C23 H23A 0.9900 .
C23 H23B 0.9900 .
C24 C25 1.5298(19) .
C24 C26 1.5282(18) .
C24 C27 1.5343(18) .
C25 H25A 0.9800 .
C25 H25B 0.9800 .
C25 H25C 0.9800 .
C26 H26A 0.9800 .
C26 H26B 0.9800 .
C26 H26C 0.9800 .
C27 H27A 0.9800 .
C27 H27B 0.9800 .
C27 H27C 0.9800 .
O1S H1S 0.8400 .
O1S C1S 1.428(12) .
C1S H1SA 0.9800 .
C1S H1SB 0.9800 .
C1S H1SC 0.9800 .
O2S H2S 0.8400 .
O2S C2S 1.459(16) .
C2S H2SA 0.9800 .
C2S H2SB 0.9800 .
C2S H2SC 0.9800 .
O3S H3S 0.8400 .
O3S C3S 1.416(17) .
C3S H3SA 0.9800 .
C3S H3SB 0.9800 .
C3S H3SC 0.9800 .

loop_
_geom_hbond_atom_site_label_D
_geom_hbond_atom_site_label_H
_geom_hbond_atom_site_label_A
_geom_hbond_distance_DH
_geom_hbond_distance_HA
_geom_hbond_distance_DA
_geom_hbond_angle_DHA
_geom_hbond_publ_flag
O1S H1S O1 0.84 1.84 2.680(2) 173.0 yes
O2S H2S O1 0.84 1.96 2.792(3) 169.5 yes
O3S H3S O1 0.84 2.09 2.860(19) 151.6 yes
